data_4071006
loop_
_publ_author_name
'Garc\'ia-Viv\'o, Daniel'
'Garc\'ia, M. Esther'
'Ruiz, Miguel A.'

_publ_section_title
;
 Multisite Reactivity of the Unsaturated Methoxycarbyne Complex
 [Mo2(\h5-C5H5)2(&#x00B5;-COMe)(&#x00B5;-PCy2)(&#x00B5;-CO)]
;
_journal_issue 2
_journal_name_full Organometallics
_journal_page_first 169
_journal_paper_doi 10.1021/om701200q
_journal_volume 27
_journal_year 2008
_chemical_compound_source 'synthesis as described'
_chemical_formula_moiety '2(C33 H40 Mn Mo2 O5 P), 3(C H2 Cl2)'
_chemical_formula_sum 'C69 H86 Cl6 Mn2 Mo4 O10 P2'
_chemical_formula_weight 1843.66
_chemical_name_systematic
;
 ?
;
_space_group_IT_number 2
_symmetry_cell_setting triclinic
_symmetry_Int_Tables_number 2
_symmetry_space_group_name_Hall '-P 1'
_symmetry_space_group_name_H-M 'P -1'
_atom_sites_solution_hydrogens geom
_atom_sites_solution_primary direct
_atom_sites_solution_secondary difmap
_audit_conform_dict_location ftp://ftp.iucr.org/pub/cif_core.dic
_audit_conform_dict_name cif_core.dic
_audit_conform_dict_version 2.3
_audit_creation_date 2007-11-20T18:25:51-00:00
_audit_creation_method 'WinGX routine CIF_UPDATE'
_cell_angle_alpha 101.450(3)
_cell_angle_beta 91.795(3)
_cell_angle_gamma 90.698(3)
_cell_formula_units_Z 1
_cell_length_a 9.1962(17)
_cell_length_b 12.467(2)
_cell_length_c 15.803(3)
_cell_measurement_reflns_used 1454
_cell_measurement_temperature 100.0(1)
_cell_measurement_theta_max 28.1345
_cell_measurement_theta_min 2.32
_cell_measurement_wavelength 0.71073
_cell_volume 1774.6(6)
_computing_cell_refinement 'Bruker Smart'
_computing_data_collection 'Bruker Smart'
_computing_data_reduction 'Bruker Smart'
_computing_molecular_graphics 'Ortep-3 for Windows (Farrugia, 1997)'
_computing_publication_material 'WinGX publication routines (Farrugia, 1999)'
_computing_structure_refinement 'SHELXL-97 (Sheldrick, 1997)'
_computing_structure_solution 'DIRDIF (1999)'
_diffrn_ambient_temperature 100.0(1)
_diffrn_measured_fraction_theta_full 0.992
_diffrn_measured_fraction_theta_max 0.992
_diffrn_measurement_device_type 'Smart-CCD-1000 BRUKER'
_diffrn_measurement_method 'omega scans'
_diffrn_radiation_monochromator graphite
_diffrn_radiation_probe x-ray
_diffrn_radiation_source 'fine-focus sealed tube'
_diffrn_radiation_type MoK\a
_diffrn_radiation_wavelength 0.71073
_diffrn_reflns_av_R_equivalents 0.0400
_diffrn_reflns_av_unetI/netI 0.0421
_diffrn_reflns_limit_h_max 11
_diffrn_reflns_limit_h_min -11
_diffrn_reflns_limit_k_max 15
_diffrn_reflns_limit_k_min -15
_diffrn_reflns_limit_l_max 20
_diffrn_reflns_limit_l_min 0
_diffrn_reflns_number 22191
_diffrn_reflns_theta_full 27.1
_diffrn_reflns_theta_max 27.1
_diffrn_reflns_theta_min 1.67
_exptl_absorpt_coefficient_mu 1.358
_exptl_absorpt_correction_T_max 0.805
_exptl_absorpt_correction_T_min 0.707
_exptl_absorpt_correction_type multi-scan
_exptl_absorpt_process_details 'BRUKER Sadabs'
_exptl_crystal_colour orange-brown
_exptl_crystal_density_diffrn 1.725
_exptl_crystal_density_method 'not measured'
_exptl_crystal_description prism
_exptl_crystal_F_000 930
_exptl_crystal_size_max 0.25
_exptl_crystal_size_mid 0.2
_exptl_crystal_size_min 0.16
_refine_diff_density_max 0.932
_refine_diff_density_min -0.885
_refine_diff_density_rms 0.096
_refine_ls_extinction_method none
_refine_ls_goodness_of_fit_ref 1.094
_refine_ls_hydrogen_treatment riding
_refine_ls_matrix_type full
_refine_ls_number_parameters 425
_refine_ls_number_reflns 7768
_refine_ls_number_restraints 0
_refine_ls_restrained_S_all 1.094
_refine_ls_R_factor_all 0.0389
_refine_ls_R_factor_gt 0.03
_refine_ls_shift/su_max 0.001
_refine_ls_shift/su_mean 0
_refine_ls_structure_factor_coef Fsqd
_refine_ls_weighting_details 'calc w=1/[\s^2^(Fo^2^)+(0.0354P)^2^+0.0000P] where P=(Fo^2^+2Fc^2^)/3'
_refine_ls_weighting_scheme calc
_refine_ls_wR_factor_gt 0.0721
_refine_ls_wR_factor_ref 0.0746
_reflns_number_gt 6420
_reflns_number_total 7768
_reflns_threshold_expression >2sigma(I)
_cod_data_source_file om701200q-file003.cif
_cod_data_source_block compound2
_cod_depositor_comments
;
The following automatic conversions were performed:
'_diffrn_radiation_monochromador' tag replaced with
'_diffrn_radiation_monochromator'.

Automatic conversion script
Id: cif_correct_tags 1440 2010-10-19 06:21:57Z saulius 
;
_cod_database_code 4071006

loop_
_symmetry_equiv_pos_as_xyz
'x, y, z'
'-x, -y, -z'

loop_
_atom_site_label
_atom_site_type_symbol
_atom_site_fract_x
_atom_site_fract_y
_atom_site_fract_z
_atom_site_U_iso_or_equiv
_atom_site_adp_type
_atom_site_occupancy
_atom_site_symmetry_multiplicity
_atom_site_calc_flag
_atom_site_refinement_flags
Mo1 Mo 0.24389(2) 0.390716(17) 0.317599(13) 0.01109(6) Uani 1 1 d .
Mo2 Mo 0.04880(2) 0.297731(18) 0.165502(14) 0.01183(6) Uani 1 1 d .
Mn3 Mn 0.25788(4) 0.46450(3) 0.16018(2) 0.01284(9) Uani 1 1 d .
P1 P 0.10716(7) 0.21792(5) 0.29208(4) 0.01308(14) Uani 1 1 d .
Cl1 Cl 0.30429(10) 0.27016(8) 0.64740(5) 0.0413(2) Uani 1 1 d .
Cl2 Cl 0.22284(10) 0.21551(8) 0.80982(6) 0.0482(2) Uani 1 1 d .
O1 O 0.36188(18) 0.23325(15) 0.14693(11) 0.0169(4) Uani 1 1 d .
O4 O -0.21842(19) 0.41283(16) 0.25687(13) 0.0233(4) Uani 1 1 d .
O3 O -0.0269(2) 0.51330(16) 0.39830(12) 0.0231(4) Uani 1 1 d .
O5 O -0.0332(2) 0.53013(15) 0.11682(12) 0.0200(4) Uani 1 1 d .
O6 O 0.1860(2) 0.64499(15) 0.29887(12) 0.0220(4) Uani 1 1 d .
C6 C 0.2140(3) 0.5587(2) 0.25839(17) 0.0173(6) Uani 1 1 d .
C14 C 0.4822(3) 0.3677(3) 0.37371(18) 0.0227(6) Uani 1 1 d .
H14 H 0.549 0.3207 0.3435 0.027 Uiso 1 1 calc R
C24 C -0.0087(3) 0.2731(2) 0.01540(17) 0.0201(6) Uani 1 1 d .
H24 H 0 0.3303 -0.0141 0.024 Uiso 1 1 calc R
C32 C 0.2945(3) 0.4900(2) 0.03231(18) 0.0236(6) Uani 1 1 d .
H32 H 0.224 0.4767 -0.0122 0.028 Uiso 1 1 calc R
C10 C 0.4634(3) 0.4778(3) 0.36906(19) 0.0255(7) Uani 1 1 d .
H10 H 0.5146 0.5164 0.3346 0.031 Uiso 1 1 calc R
C3 C 0.0643(3) 0.4615(2) 0.36257(17) 0.0165(5) Uani 1 1 d .
C5 C 0.0647(3) 0.4792(2) 0.13790(16) 0.0165(5) Uani 1 1 d .
C13 C 0.3828(3) 0.3409(2) 0.43184(17) 0.0191(6) Uani 1 1 d .
H13 H 0.3711 0.2725 0.446 0.023 Uiso 1 1 calc R
C21 C 0.0452(3) 0.1254(2) 0.07533(17) 0.0209(6) Uani 1 1 d .
H21 H 0.095 0.0679 0.0917 0.025 Uiso 1 1 calc R
C40 C 0.2035(3) 0.0850(2) 0.26480(17) 0.0160(5) Uani 1 1 d .
H40 H 0.2525 0.0882 0.2111 0.019 Uiso 1 1 calc R
C30 C 0.4838(3) 0.4671(2) 0.12322(18) 0.0198(6) Uani 1 1 d .
H30 H 0.5604 0.436 0.1491 0.024 Uiso 1 1 calc R
C12 C 0.3038(3) 0.4343(2) 0.46505(17) 0.0215(6) Uani 1 1 d .
H12 H 0.2318 0.4394 0.5056 0.026 Uiso 1 1 calc R
C45 C 0.1037(3) -0.0166(2) 0.24181(19) 0.0203(6) Uani 1 1 d .
H45A H 0.0255 -0.0035 0.2027 0.024 Uiso 1 1 calc R
H45B H 0.0608 -0.0312 0.2938 0.024 Uiso 1 1 calc R
C23 C -0.1331(3) 0.2464(2) 0.05719(17) 0.0194(6) Uani 1 1 d .
H23 H -0.2216 0.2819 0.0593 0.023 Uiso 1 1 calc R
C1 C 0.2784(3) 0.3174(2) 0.18947(16) 0.0133(5) Uani 1 1 d .
C50 C -0.0304(3) 0.2052(2) 0.37379(17) 0.0163(5) Uani 1 1 d .
H50 H -0.0584 0.2805 0.3977 0.02 Uiso 1 1 calc R
C54 C -0.2809(3) 0.1517(3) 0.4121(2) 0.0259(7) Uani 1 1 d .
H54A H -0.3068 0.2275 0.4322 0.031 Uiso 1 1 calc R
H54B H -0.369 0.1108 0.3898 0.031 Uiso 1 1 calc R
C20 C 0.1005(3) 0.1979(2) 0.02606(17) 0.0200(6) Uani 1 1 d .
H20 H 0.1933 0.1966 0.0042 0.024 Uiso 1 1 calc R
C44 C 0.1902(3) -0.1162(2) 0.1990(2) 0.0257(7) Uani 1 1 d .
H44A H 0.1266 -0.1805 0.1869 0.031 Uiso 1 1 calc R
H44B H 0.2262 -0.1039 0.1446 0.031 Uiso 1 1 calc R
C52 C -0.0774(3) 0.1670(3) 0.52234(19) 0.0257(7) Uani 1 1 d .
H52A H -0.0359 0.1344 0.5683 0.031 Uiso 1 1 calc R
H52B H -0.0978 0.2429 0.5464 0.031 Uiso 1 1 calc R
C51 C 0.0324(3) 0.1616(2) 0.45062(18) 0.0213(6) Uani 1 1 d .
H51A H 0.1189 0.2043 0.4736 0.026 Uiso 1 1 calc R
H51B H 0.061 0.0863 0.4313 0.026 Uiso 1 1 calc R
C42 C 0.4137(3) -0.0347(2) 0.2868(2) 0.0238(6) Uani 1 1 d .
H42A H 0.4639 -0.0183 0.2376 0.029 Uiso 1 1 calc R
H42B H 0.4866 -0.0491 0.3286 0.029 Uiso 1 1 calc R
C55 C -0.1730(3) 0.1451(2) 0.33889(18) 0.0196(6) Uani 1 1 d .
H55A H -0.1537 0.0691 0.3147 0.024 Uiso 1 1 calc R
H55B H -0.215 0.1781 0.2933 0.024 Uiso 1 1 calc R
C43 C 0.3178(3) -0.1362(2) 0.2573(2) 0.0288(7) Uani 1 1 d .
H43A H 0.2808 -0.1598 0.3076 0.035 Uiso 1 1 calc R
H43B H 0.376 -0.1947 0.2264 0.035 Uiso 1 1 calc R
C2 C 0.5057(3) 0.2198(2) 0.17961(19) 0.0219(6) Uani 1 1 d .
H2A H 0.551 0.2903 0.2002 0.033 Uiso 1 1 calc R
H2B H 0.5618 0.1789 0.1344 0.033 Uiso 1 1 calc R
H2C H 0.5011 0.181 0.2263 0.033 Uiso 1 1 calc R
C33 C 0.3175(3) 0.5892(2) 0.09256(18) 0.0206(6) Uani 1 1 d .
H33 H 0.2648 0.6528 0.0946 0.025 Uiso 1 1 calc R
C34 C 0.4341(3) 0.5750(2) 0.14909(18) 0.0175(6) Uani 1 1 d .
H34 H 0.4716 0.6274 0.1952 0.021 Uiso 1 1 calc R
C31 C 0.3977(3) 0.4149(2) 0.05161(18) 0.0229(6) Uani 1 1 d .
H31 H 0.407 0.3431 0.022 0.028 Uiso 1 1 calc R
C4 C -0.1108(3) 0.3734(2) 0.23035(17) 0.0163(5) Uani 1 1 d .
C41 C 0.3258(3) 0.0646(2) 0.32747(18) 0.0188(6) Uani 1 1 d .
H41A H 0.3894 0.1287 0.3419 0.023 Uiso 1 1 calc R
H41B H 0.2844 0.0518 0.3804 0.023 Uiso 1 1 calc R
C22 C -0.0993(3) 0.1553(2) 0.09560(17) 0.0203(6) Uani 1 1 d .
H22 H -0.1612 0.1215 0.1282 0.024 Uiso 1 1 calc R
C11 C 0.3538(3) 0.5197(2) 0.42559(19) 0.0249(7) Uani 1 1 d .
H11 H 0.32 0.591 0.4354 0.03 Uiso 1 1 calc R
C100 C 0.1854(3) 0.2982(3) 0.7341(2) 0.0336(8) Uani 1 1 d .
H10A H 0.1957 0.3746 0.7621 0.04 Uiso 1 1 calc R
H10B H 0.0857 0.2851 0.7121 0.04 Uiso 1 1 calc R
C53 C -0.2185(3) 0.1067(3) 0.4874(2) 0.0303(7) Uani 1 1 d .
H53A H -0.1998 0.0293 0.4687 0.036 Uiso 1 1 calc R
H53B H -0.2884 0.1147 0.5328 0.036 Uiso 1 1 calc R
Cl3 Cl 0.46489(13) 0.07831(9) 0.94566(7) 0.0644(3) Uani 1 1 d .
C101 C 0.4057(7) -0.0015(6) 1.0239(4) 0.0330(15) Uani 0.5 1 d P
H10C H 0.3722 0.0481 1.0745 0.04 Uiso 0.5 1 calc PR
H10D H 0.3241 -0.0483 0.9989 0.04 Uiso 0.5 1 calc PR

loop_
_atom_site_aniso_label
_atom_site_aniso_U_11
_atom_site_aniso_U_22
_atom_site_aniso_U_33
_atom_site_aniso_U_23
_atom_site_aniso_U_13
_atom_site_aniso_U_12
Mo1 0.01127(11) 0.01146(12) 0.01051(11) 0.00222(8) -0.00030(8) -0.00028(8)
Mo2 0.01149(11) 0.01317(12) 0.01096(11) 0.00290(9) -0.00052(8) -0.00076(8)
Mn3 0.01313(19) 0.0139(2) 0.01209(19) 0.00392(16) 0.00120(15) -0.00105(15)
P1 0.0133(3) 0.0126(3) 0.0137(3) 0.0038(3) -0.0003(3) -0.0010(2)
Cl1 0.0451(5) 0.0521(6) 0.0276(4) 0.0093(4) 0.0062(4) 0.0017(4)
Cl2 0.0521(6) 0.0563(6) 0.0439(5) 0.0275(5) 0.0076(4) -0.0015(5)
O1 0.0136(9) 0.0187(10) 0.0167(10) -0.0008(8) 0.0005(7) 0.0030(7)
O4 0.0137(9) 0.0283(11) 0.0262(11) 0.0013(9) 0.0011(8) 0.0024(8)
O3 0.0200(10) 0.0274(11) 0.0215(11) 0.0025(9) 0.0050(8) 0.0066(9)
O5 0.0202(10) 0.0211(10) 0.0209(10) 0.0094(8) -0.0004(8) 0.0042(8)
O6 0.0317(11) 0.0138(10) 0.0207(10) 0.0030(8) 0.0061(9) 0.0007(8)
C6 0.0168(13) 0.0199(15) 0.0173(14) 0.0093(12) -0.0021(11) -0.0051(11)
C14 0.0148(13) 0.0366(18) 0.0155(14) 0.0024(13) -0.0019(11) 0.0063(12)
C24 0.0270(15) 0.0220(15) 0.0108(13) 0.0030(11) -0.0037(11) -0.0011(12)
C32 0.0223(14) 0.0366(18) 0.0137(14) 0.0096(13) 0.0015(11) -0.0102(13)
C10 0.0196(14) 0.0369(18) 0.0218(15) 0.0127(13) -0.0085(12) -0.0167(13)
C3 0.0173(13) 0.0191(14) 0.0132(13) 0.0044(11) -0.0018(10) -0.0040(11)
C5 0.0216(14) 0.0158(14) 0.0119(13) 0.0019(11) 0.0030(11) -0.0016(11)
C13 0.0215(14) 0.0196(14) 0.0158(14) 0.0048(11) -0.0097(11) -0.0047(11)
C21 0.0267(15) 0.0160(14) 0.0180(14) -0.0004(11) -0.0061(12) 0.0000(11)
C40 0.0159(13) 0.0128(13) 0.0192(14) 0.0030(11) 0.0005(10) 0.0000(10)
C30 0.0155(13) 0.0239(15) 0.0239(15) 0.0129(12) 0.0089(11) 0.0019(11)
C12 0.0160(13) 0.0349(17) 0.0102(13) -0.0034(12) -0.0050(10) 0.0043(12)
C45 0.0212(14) 0.0131(14) 0.0262(16) 0.0035(12) -0.0020(12) -0.0015(11)
C23 0.0170(13) 0.0226(15) 0.0167(14) 0.0006(11) -0.0066(11) -0.0029(11)
C1 0.0125(12) 0.0142(13) 0.0134(13) 0.0032(10) 0.0009(10) -0.0005(10)
C50 0.0136(12) 0.0203(14) 0.0167(13) 0.0083(11) -0.0011(10) -0.0011(10)
C54 0.0174(14) 0.0290(17) 0.0339(18) 0.0124(14) 0.0032(12) 0.0009(12)
C20 0.0207(14) 0.0247(15) 0.0119(13) -0.0028(11) -0.0001(11) -0.0006(11)
C44 0.0293(16) 0.0146(14) 0.0305(17) -0.0017(12) -0.0001(13) -0.0030(12)
C52 0.0259(15) 0.0330(18) 0.0209(15) 0.0114(13) 0.0038(12) 0.0001(13)
C51 0.0191(14) 0.0257(16) 0.0208(15) 0.0085(12) 0.0014(11) -0.0016(12)
C42 0.0212(14) 0.0189(15) 0.0317(17) 0.0064(13) -0.0015(12) 0.0049(11)
C55 0.0169(13) 0.0215(15) 0.0216(14) 0.0078(12) -0.0031(11) -0.0015(11)
C43 0.0324(17) 0.0131(15) 0.0398(19) 0.0025(13) 0.0013(14) 0.0046(12)
C2 0.0152(13) 0.0220(15) 0.0274(16) 0.0023(12) 0.0025(11) 0.0047(11)
C33 0.0199(14) 0.0217(15) 0.0249(15) 0.0148(12) 0.0056(11) -0.0002(11)
C34 0.0164(13) 0.0184(14) 0.0187(14) 0.0059(11) 0.0034(11) -0.0062(11)
C31 0.0290(15) 0.0197(15) 0.0195(15) 0.0006(12) 0.0148(12) -0.0047(12)
C4 0.0161(13) 0.0187(14) 0.0154(13) 0.0071(11) -0.0032(11) -0.0030(11)
C41 0.0199(14) 0.0153(14) 0.0219(15) 0.0051(11) -0.0004(11) 0.0004(11)
C22 0.0225(14) 0.0226(15) 0.0144(13) 0.0020(11) -0.0047(11) -0.0089(11)
C11 0.0306(16) 0.0160(15) 0.0245(16) -0.0017(12) -0.0157(13) -0.0010(12)
C100 0.0304(17) 0.041(2) 0.0315(18) 0.0110(15) 0.0048(14) 0.0056(15)
C53 0.0245(16) 0.0384(19) 0.0324(18) 0.0163(15) 0.0088(13) -0.0003(13)
Cl3 0.0847(8) 0.0642(7) 0.0425(6) 0.0018(5) 0.0204(5) 0.0301(6)
C101 0.031(3) 0.040(4) 0.024(3) -0.004(3) 0.000(3) -0.001(3)

loop_
_atom_type_symbol
_atom_type_description
_atom_type_scat_dispersion_real
_atom_type_scat_dispersion_imag
_atom_type_scat_source
C C 0.0033 0.0016 'International Tables Vol C Tables 4.2.6.8 and 6.1.1.4'
H H 0 0 'International Tables Vol C Tables 4.2.6.8 and 6.1.1.4'
Cl Cl 0.1484 0.1585 'International Tables Vol C Tables 4.2.6.8 and 6.1.1.4'
Mn Mn 0.3368 0.7283 'International Tables Vol C Tables 4.2.6.8 and 6.1.1.4'
Mo Mo -1.6832 0.6857 'International Tables Vol C Tables 4.2.6.8 and 6.1.1.4'
O O 0.0106 0.006 'International Tables Vol C Tables 4.2.6.8 and 6.1.1.4'
P P 0.1023 0.0942 'International Tables Vol C Tables 4.2.6.8 and 6.1.1.4'

loop_
_geom_angle_atom_site_label_1
_geom_angle_atom_site_label_2
_geom_angle_atom_site_label_3
_geom_angle
_geom_angle_site_symmetry_1
C3 Mo1 C1 126.14(10) .
C3 Mo1 C11 83.34(11) .
C1 Mo1 C11 138.63(10) .
C3 Mo1 C10 117.26(11) .
C1 Mo1 C10 105.27(10) .
C11 Mo1 C10 35.34(11) .
C3 Mo1 C12 79.27(10) .
C1 Mo1 C12 154.33(10) .
C11 Mo1 C12 35.57(10) .
C10 Mo1 C12 58.60(10) .
C3 Mo1 C13 109.64(10) .
C1 Mo1 C13 120.78(10) .
C11 Mo1 C13 58.21(10) .
C10 Mo1 C13 57.76(10) .
C12 Mo1 C13 34.68(9) .
C3 Mo1 C14 136.36(10) .
C1 Mo1 C14 97.37(10) .
C11 Mo1 C14 58.04(10) .
C10 Mo1 C14 34.64(10) .
C12 Mo1 C14 57.69(9) .
C13 Mo1 C14 34.29(9) .
C3 Mo1 P1 87.12(8) .
C1 Mo1 P1 74.40(7) .
C11 Mo1 P1 142.31(8) .
C10 Mo1 P1 145.00(8) .
C12 Mo1 P1 106.80(8) .
C13 Mo1 P1 91.62(7) .
C14 Mo1 P1 110.40(8) .
C3 Mo1 C6 71.93(10) .
C1 Mo1 C6 83.94(10) .
C11 Mo1 C6 78.77(10) .
C10 Mo1 C6 81.60(10) .
C12 Mo1 C6 110.68(10) .
C13 Mo1 C6 135.73(9) .
C14 Mo1 C6 114.50(9) .
P1 Mo1 C6 132.05(6) .
C3 Mo1 Mn3 100.12(8) .
C1 Mo1 Mn3 44.71(7) .
C11 Mo1 Mn3 108.84(8) .
C10 Mo1 Mn3 92.16(7) .
C12 Mo1 Mn3 144.41(8) .
C13 Mo1 Mn3 144.74(7) .
C14 Mo1 Mn3 110.45(7) .
P1 Mo1 Mn3 108.72(2) .
C6 Mo1 Mn3 39.27(6) .
C3 Mo1 Mo2 82.88(8) .
C1 Mo1 Mo2 45.68(7) .
C11 Mo1 Mo2 158.81(7) .
C10 Mo1 Mo2 147.88(7) .
C12 Mo1 Mo2 153.53(7) .
C13 Mo1 Mo2 142.32(7) .
C14 Mo1 Mo2 139.75(7) .
P1 Mo1 Mo2 52.605(17) .
C6 Mo1 Mo2 81.69(6) .
Mn3 Mo1 Mo2 58.223(14) .
C4 Mo2 C1 129.67(10) .
C4 Mo2 C22 93.33(10) .
C1 Mo2 C22 133.80(10) .
C4 Mo2 C21 128.43(10) .
C1 Mo2 C21 98.72(10) .
C22 Mo2 C21 35.55(10) .
C4 Mo2 C23 83.36(10) .
C1 Mo2 C23 143.99(10) .
C22 Mo2 C23 35.66(9) .
C21 Mo2 C23 58.70(10) .
C4 Mo2 C20 140.96(10) .
C1 Mo2 C20 87.32(9) .
C22 Mo2 C20 58.42(10) .
C21 Mo2 C20 34.78(10) .
C23 Mo2 C20 57.84(10) .
C4 Mo2 C24 109.20(10) .
C1 Mo2 C24 110.55(9) .
C22 Mo2 C24 58.59(10) .
C21 Mo2 C24 58.13(10) .
C23 Mo2 C24 34.71(9) .
C20 Mo2 C24 34.61(9) .
C4 Mo2 C5 76.33(10) .
C1 Mo2 C5 84.19(9) .
C22 Mo2 C5 127.71(9) .
C21 Mo2 C5 132.72(9) .
C23 Mo2 C5 92.05(9) .
C20 Mo2 C5 99.09(9) .
C24 Mo2 C5 76.53(9) .
C4 Mo2 P1 87.59(8) .
C1 Mo2 P1 73.25(7) .
C22 Mo2 P1 95.97(7) .
C21 Mo2 P1 91.20(7) .
C23 Mo2 P1 129.42(7) .
C20 Mo2 P1 119.18(7) .
C24 Mo2 P1 149.27(7) .
C5 Mo2 P1 133.60(6) .
C4 Mo2 Mn3 104.69(8) .
C1 Mo2 Mn3 44.54(7) .
C22 Mo2 Mn3 150.22(7) .
C21 Mo2 Mn3 124.36(7) .
C23 Mo2 Mn3 122.36(7) .
C20 Mo2 Mn3 93.82(7) .
C24 Mo2 Mn3 92.72(7) .
C5 Mo2 Mn3 39.66(6) .
P1 Mo2 Mn3 108.10(2) .
C4 Mo2 Mo1 87.16(8) .
C1 Mo2 Mo1 44.31(7) .
C22 Mo2 Mo1 148.10(7) .
C21 Mo2 Mo1 130.23(7) .
C23 Mo2 Mo1 170.24(7) .
C20 Mo2 Mo1 131.35(7) .
C24 Mo2 Mo1 149.87(7) .
C5 Mo2 Mo1 83.41(6) .
P1 Mo2 Mo1 52.147(19) .
Mn3 Mo2 Mo1 58.037(12) .
C6 Mn3 C5 80.92(12) .
C6 Mn3 C1 107.30(11) .
C5 Mn3 C1 105.92(11) .
C6 Mn3 C33 94.82(12) .
C5 Mn3 C33 92.75(11) .
C1 Mn3 C33 152.83(11) .
C6 Mn3 C32 131.48(12) .
C5 Mn3 C32 87.58(11) .
C1 Mn3 C32 121.18(11) .
C33 Mn3 C32 38.59(11) .
C6 Mn3 C34 86.89(11) .
C5 Mn3 C34 128.41(11) .
C1 Mn3 C34 125.53(10) .
C33 Mn3 C34 38.47(10) .
C32 Mn3 C34 64.32(10) .
C6 Mn3 C31 150.54(11) .
C5 Mn3 C31 118.28(11) .
C1 Mn3 C31 89.51(11) .
C33 Mn3 C31 63.99(11) .
C32 Mn3 C31 38.13(11) .
C34 Mn3 C31 63.73(10) .
C6 Mn3 C30 115.84(11) .
C5 Mn3 C30 151.17(11) .
C1 Mn3 C30 91.77(10) .
C33 Mn3 C30 63.88(10) .
C32 Mn3 C30 63.67(10) .
C34 Mn3 C30 38.10(10) .
C31 Mn3 C30 37.67(11) .
C6 Mn3 Mo1 59.82(8) .
C5 Mn3 Mo1 99.57(8) .
C1 Mn3 Mo1 47.55(7) .
C33 Mn3 Mo1 149.09(8) .
C32 Mn3 Mo1 167.92(9) .
C34 Mn3 Mo1 116.75(7) .
C31 Mn3 Mo1 130.29(8) .
C30 Mn3 Mo1 109.12(7) .
C6 Mn3 Mo2 99.01(8) .
C5 Mn3 Mo2 57.06(8) .
C1 Mn3 Mo2 48.88(7) .
C33 Mn3 Mo2 143.73(8) .
C32 Mn3 Mo2 113.57(8) .
C34 Mn3 Mo2 172.86(8) .
C31 Mn3 Mo2 110.14(8) .
C30 Mn3 Mo2 134.78(8) .
Mo1 Mn3 Mo2 63.740(11) .
C50 P1 C40 108.09(12) .
C50 P1 Mo1 115.43(9) .
C40 P1 Mo1 120.38(8) .
C50 P1 Mo2 122.01(8) .
C40 P1 Mo2 113.23(9) .
Mo1 P1 Mo2 75.25(2) .
C1 O1 C2 119.2(2) .
O6 C6 Mn3 154.0(2) .
O6 C6 Mo1 125.07(19) .
Mn3 C6 Mo1 80.90(10) .
C13 C14 C10 108.0(3) .
C13 C14 Mo1 72.28(15) .
C10 C14 Mo1 70.54(15) .
C13 C14 H14 126 .
C10 C14 H14 126 .
Mo1 C14 H14 122.8 .
C23 C24 C20 108.0(2) .
C23 C24 Mo2 71.55(15) .
C20 C24 Mo2 72.63(15) .
C23 C24 H24 126 .
C20 C24 H24 126 .
Mo2 C24 H24 121.6 .
C31 C32 C33 107.8(2) .
C31 C32 Mn3 72.01(15) .
C33 C32 Mn3 70.18(15) .
C31 C32 H32 126.1 .
C33 C32 H32 126.1 .
Mn3 C32 H32 123.3 .
C14 C10 C11 108.1(2) .
C14 C10 Mo1 74.82(16) .
C11 C10 Mo1 71.27(15) .
C14 C10 H10 126 .
C11 C10 H10 126 .
Mo1 C10 H10 119.7 .
O3 C3 Mo1 169.4(2) .
O5 C5 Mn3 150.6(2) .
O5 C5 Mo2 126.04(19) .
Mn3 C5 Mo2 83.28(10) .
C14 C13 C12 108.6(3) .
C14 C13 Mo1 73.43(15) .
C12 C13 Mo1 71.35(15) .
C14 C13 H13 125.7 .
C12 C13 H13 125.7 .
Mo1 C13 H13 121.2 .
C20 C21 C22 108.0(2) .
C20 C21 Mo2 74.22(16) .
C22 C21 Mo2 71.15(15) .
C20 C21 H21 126 .
C22 C21 H21 126 .
Mo2 C21 H21 120.4 .
C41 C40 C45 109.4(2) .
C41 C40 P1 117.21(18) .
C45 C40 P1 114.95(18) .
C41 C40 H40 104.6 .
C45 C40 H40 104.6 .
P1 C40 H40 104.6 .
C31 C30 C34 108.2(2) .
C31 C30 Mn3 70.92(15) .
C34 C30 Mn3 69.82(14) .
C31 C30 H30 125.9 .
C34 C30 H30 125.9 .
Mn3 C30 H30 124.9 .
C13 C12 C11 107.4(3) .
C13 C12 Mo1 73.97(15) .
C11 C12 Mo1 70.91(15) .
C13 C12 H12 126.3 .
C11 C12 H12 126.3 .
Mo1 C12 H12 120.6 .
C40 C45 C44 110.3(2) .
C40 C45 H45A 109.6 .
C44 C45 H45A 109.6 .
C40 C45 H45B 109.6 .
C44 C45 H45B 109.6 .
H45A C45 H45B 108.1 .
C24 C23 C22 107.9(2) .
C24 C23 Mo2 73.74(15) .
C22 C23 Mo2 70.53(14) .
C24 C23 H23 126.1 .
C22 C23 H23 126.1 .
Mo2 C23 H23 121.4 .
O1 C1 Mn3 126.12(17) .
O1 C1 Mo1 136.38(18) .
Mn3 C1 Mo1 87.74(10) .
O1 C1 Mo2 115.71(16) .
Mn3 C1 Mo2 86.58(9) .
Mo1 C1 Mo2 90.01(9) .
C51 C50 C55 111.1(2) .
C51 C50 P1 113.13(17) .
C55 C50 P1 116.11(19) .
C51 C50 H50 105.1 .
C55 C50 H50 105.1 .
P1 C50 H50 105.1 .
C53 C54 C55 112.2(2) .
C53 C54 H54A 109.2 .
C55 C54 H54A 109.2 .
C53 C54 H54B 109.2 .
C55 C54 H54B 109.2 .
H54A C54 H54B 107.9 .
C21 C20 C24 108.4(2) .
C21 C20 Mo2 71.00(16) .
C24 C20 Mo2 72.76(15) .
C21 C20 H20 125.8 .
C24 C20 H20 125.8 .
Mo2 C20 H20 122.1 .
C43 C44 C45 111.0(2) .
C43 C44 H44A 109.4 .
C45 C44 H44A 109.4 .
C43 C44 H44B 109.4 .
C45 C44 H44B 109.4 .
H44A C44 H44B 108 .
C53 C52 C51 110.8(2) .
C53 C52 H52A 109.5 .
C51 C52 H52A 109.5 .
C53 C52 H52B 109.5 .
C51 C52 H52B 109.5 .
H52A C52 H52B 108.1 .
C50 C51 C52 111.9(2) .
C50 C51 H51A 109.2 .
C52 C51 H51A 109.2 .
C50 C51 H51B 109.2 .
C52 C51 H51B 109.2 .
H51A C51 H51B 107.9 .
C43 C42 C41 112.0(2) .
C43 C42 H42A 109.2 .
C41 C42 H42A 109.2 .
C43 C42 H42B 109.2 .
C41 C42 H42B 109.2 .
H42A C42 H42B 107.9 .
C50 C55 C54 109.9(2) .
C50 C55 H55A 109.7 .
C54 C55 H55A 109.7 .
C50 C55 H55B 109.7 .
C54 C55 H55B 109.7 .
H55A C55 H55B 108.2 .
C42 C43 C44 112.4(2) .
C42 C43 H43A 109.1 .
C44 C43 H43A 109.1 .
C42 C43 H43B 109.1 .
C44 C43 H43B 109.1 .
H43A C43 H43B 107.9 .
O1 C2 H2A 109.5 .
O1 C2 H2B 109.5 .
H2A C2 H2B 109.5 .
O1 C2 H2C 109.5 .
H2A C2 H2C 109.5 .
H2B C2 H2C 109.5 .
C34 C33 C32 108.1(3) .
C34 C33 Mn3 71.49(15) .
C32 C33 Mn3 71.23(16) .
C34 C33 H33 125.9 .
C32 C33 H33 125.9 .
Mn3 C33 H33 123 .
C33 C34 C30 107.7(3) .
C33 C34 Mn3 70.04(15) .
C30 C34 Mn3 72.08(15) .
C33 C34 H34 126.1 .
C30 C34 H34 126.1 .
Mn3 C34 H34 123.4 .
C30 C31 C32 108.2(3) .
C30 C31 Mn3 71.41(15) .
C32 C31 Mn3 69.86(15) .
C30 C31 H31 125.9 .
C32 C31 H31 125.9 .
Mn3 C31 H31 124.4 .
O4 C4 Mo2 169.2(2) .
C42 C41 C40 110.4(2) .
C42 C41 H41A 109.6 .
C40 C41 H41A 109.6 .
C42 C41 H41B 109.6 .
C40 C41 H41B 109.6 .
H41A C41 H41B 108.1 .
C21 C22 C23 107.7(2) .
C21 C22 Mo2 73.30(15) .
C23 C22 Mo2 73.80(15) .
C21 C22 H22 126.2 .
C23 C22 H22 126.2 .
Mo2 C22 H22 118.7 .
C10 C11 C12 107.9(3) .
C10 C11 Mo1 73.38(16) .
C12 C11 Mo1 73.52(15) .
C10 C11 H11 126 .
C12 C11 H11 126 .
Mo1 C11 H11 119 .
Cl2 C100 Cl1 111.04(18) .
Cl2 C100 H10A 109.4 .
Cl1 C100 H10A 109.4 .
Cl2 C100 H10B 109.4 .
Cl1 C100 H10B 109.4 .
H10A C100 H10B 108 .
C54 C53 C52 110.5(2) .
C54 C53 H53A 109.5 .
C52 C53 H53A 109.5 .
C54 C53 H53B 109.5 .
C52 C53 H53B 109.5 .
H53A C53 H53B 108.1 .
C101 Cl3 C101 66.6(4) 2_657
Cl3 C101 Cl3 113.4(4) 2_657
Cl3 C101 H10C 108.9 2_657
Cl3 C101 H10C 108.9 .
Cl3 C101 H10D 108.9 2_657
Cl3 C101 H10D 108.9 .
H10C C101 H10D 107.7 .

loop_
_geom_bond_atom_site_label_1
_geom_bond_atom_site_label_2
_geom_bond_distance
_geom_bond_site_symmetry_2
Mo1 C3 1.968(3) .
Mo1 C1 2.085(3) .
Mo1 C11 2.298(3) .
Mo1 C10 2.325(3) .
Mo1 C12 2.332(3) .
Mo1 C13 2.365(3) .
Mo1 C14 2.380(3) .
Mo1 P1 2.4376(8) .
Mo1 C6 2.473(3) .
Mo1 Mn3 2.8243(6) .
Mo1 Mo2 2.9855(5) .
Mo2 C4 1.959(3) .
Mo2 C1 2.136(2) .
Mo2 C22 2.302(3) .
Mo2 C21 2.330(3) .
Mo2 C23 2.344(3) .
Mo2 C20 2.371(3) .
Mo2 C24 2.373(3) .
Mo2 C5 2.391(3) .
Mo2 P1 2.4527(8) .
Mo2 Mn3 2.8300(6) .
Mn3 C6 1.811(3) .
Mn3 C5 1.819(3) .
Mn3 C1 1.989(3) .
Mn3 C33 2.130(3) .
Mn3 C32 2.143(3) .
Mn3 C34 2.148(3) .
Mn3 C31 2.171(3) .
Mn3 C30 2.178(3) .
P1 C50 1.863(3) .
P1 C40 1.869(3) .
Cl1 C100 1.762(3) .
Cl2 C100 1.757(3) .
O1 C1 1.383(3) .
O1 C2 1.429(3) .
O4 C4 1.163(3) .
O3 C3 1.157(3) .
O5 C5 1.185(3) .
O6 C6 1.173(3) .
C14 C13 1.399(4) .
C14 C10 1.402(4) .
C14 H14 0.93 .
C24 C23 1.407(4) .
C24 C20 1.411(4) .
C24 H24 0.93 .
C32 C31 1.410(4) .
C32 C33 1.412(4) .
C32 H32 0.93 .
C10 C11 1.404(4) .
C10 H10 0.93 .
C13 C12 1.401(4) .
C13 H13 0.93 .
C21 C20 1.406(4) .
C21 C22 1.414(4) .
C21 H21 0.93 .
C40 C41 1.532(3) .
C40 C45 1.533(3) .
C40 H40 0.98 .
C30 C31 1.404(4) .
C30 C34 1.412(4) .
C30 H30 0.93 .
C12 C11 1.415(4) .
C12 H12 0.93 .
C45 C44 1.535(4) .
C45 H45A 0.97 .
C45 H45B 0.97 .
C23 C22 1.423(4) .
C23 H23 0.93 .
C50 C51 1.526(4) .
C50 C55 1.534(3) .
C50 H50 0.98 .
C54 C53 1.513(4) .
C54 C55 1.538(4) .
C54 H54A 0.97 .
C54 H54B 0.97 .
C20 H20 0.93 .
C44 C43 1.522(4) .
C44 H44A 0.97 .
C44 H44B 0.97 .
C52 C53 1.524(4) .
C52 C51 1.534(4) .
C52 H52A 0.97 .
C52 H52B 0.97 .
C51 H51A 0.97 .
C51 H51B 0.97 .
C42 C43 1.520(4) .
C42 C41 1.530(4) .
C42 H42A 0.97 .
C42 H42B 0.97 .
C55 H55A 0.97 .
C55 H55B 0.97 .
C43 H43A 0.97 .
C43 H43B 0.97 .
C2 H2A 0.96 .
C2 H2B 0.96 .
C2 H2C 0.96 .
C33 C34 1.409(4) .
C33 H33 0.93 .
C34 H34 0.93 .
C31 H31 0.93 .
C41 H41A 0.97 .
C41 H41B 0.97 .
C22 H22 0.93 .
C11 H11 0.93 .
C100 H10A 0.97 .
C100 H10B 0.97 .
C53 H53A 0.97 .
C53 H53B 0.97 .
Cl3 C101 1.654(7) 2_657
Cl3 C101 1.826(7) .
C101 Cl3 1.654(7) 2_657
C101 H10C 0.97 .
C101 H10D 0.97 .
